data_4514886
loop_
_publ_author_name
'Gao, Xing'
'Xia, Miaoren'
'Yuan, Chunhao'
'Zhou, Leijie'
'Sun, Wei'
'Li, Cheng'
'Wu, Bo'
'Zhu, Dongyu'
'Zhang, Cheng'
'Zheng, Bing'
'Wang, Dongqi'
'Guo, Hongchao'

_publ_section_title
;
 Enantioselective Synthesis of Chiral Medium-Sized Cyclic Compounds via
 Tandem Cycloaddition/Cope Rearrangement Strategy
;
_journal_issue 3
_journal_name_full 'ACS Catalysis'
_journal_page_first 1645
_journal_paper_doi 10.1021/acscatal.8b04590
_journal_volume 9
_journal_year 2019
_chemical_formula_moiety 'C27 H26 Cl N O7'
_chemical_formula_sum 'C27 H26 Cl N O7'
_chemical_formula_weight 511.94
_space_group_crystal_system monoclinic
_space_group_IT_number 14
_space_group_name_Hall '-P 2ybc'
_space_group_name_H-M_alt 'P 1 21/c 1'
_symmetry_space_group_name_Hall '-P 2ybc'
_symmetry_space_group_name_H-M 'P 1 21/c 1'
_atom_sites_solution_hydrogens geom
_atom_sites_solution_primary dual
_audit_creation_date 2018-08-01
_audit_creation_method
;
Olex2 1.2
(compiled 2018.05.29 svn.r3508 for OlexSys, GUI svn.r5506)
;
_audit_update_record
;
????
;
_cell_angle_alpha 90
_cell_angle_beta 100.644(3)
_cell_angle_gamma 90
_cell_formula_units_Z 4
_cell_length_a 6.2963(18)
_cell_length_b 32.789(9)
_cell_length_c 11.523(3)
_cell_measurement_reflns_used 6776
_cell_measurement_temperature 173(2)
_cell_measurement_theta_max 27.4807
_cell_measurement_theta_min 1.2421
_cell_volume 2338.0(11)
_computing_cell_refinement 'CrystalClear (Rigaku Inc., 2007)'
_computing_data_collection 'CrystalClear (Rigaku Inc., 2007)'
_computing_data_reduction 'CrystalClear (Rigaku Inc., 2007)'
_computing_molecular_graphics 'Olex2 (Dolomanov et al., 2009)'
_computing_publication_material 'CIFTAB (Sheldrick, 2014)'
_computing_structure_refinement 'ShelXL (Sheldrick, 2015)'
_computing_structure_solution 'ShelXT (Sheldrick, 2015)'
_diffrn_ambient_temperature 173.15
_diffrn_measured_fraction_theta_full 0.994
_diffrn_measured_fraction_theta_max 0.987
_diffrn_measurement_device_type 'MM007-HF CCD(Saturn 724+)'
_diffrn_measurement_method '\w scans at fixed \c = 45\%'
_diffrn_radiation_monochromator Confocal
_diffrn_radiation_type MoK\a
_diffrn_radiation_wavelength 0.71073
_diffrn_reflns_av_R_equivalents 0.0422
_diffrn_reflns_av_unetI/netI 0.0376
_diffrn_reflns_Laue_measured_fraction_full 0.994
_diffrn_reflns_Laue_measured_fraction_max 0.987
_diffrn_reflns_limit_h_max 8
_diffrn_reflns_limit_h_min -7
_diffrn_reflns_limit_k_max 42
_diffrn_reflns_limit_k_min -42
_diffrn_reflns_limit_l_max 14
_diffrn_reflns_limit_l_min -14
_diffrn_reflns_number 16187
_diffrn_reflns_point_group_measured_fraction_full 0.994
_diffrn_reflns_point_group_measured_fraction_max 0.987
_diffrn_reflns_theta_full 25.242
_diffrn_reflns_theta_max 27.490
_diffrn_reflns_theta_min 1.242
_diffrn_source 'Rotating Anode'
_exptl_absorpt_coefficient_mu 0.214
_exptl_absorpt_correction_T_max 1.00000
_exptl_absorpt_correction_T_min 0.79098
_exptl_absorpt_correction_type multi-scan
_exptl_absorpt_process_details 'CrystalClear (Rigaku Inc., 2007)'
_exptl_crystal_colour colorless
_exptl_crystal_density_diffrn 1.454
_exptl_crystal_description rod
_exptl_crystal_F_000 1072
_exptl_crystal_size_max 0.705
_exptl_crystal_size_mid 0.249
_exptl_crystal_size_min 0.204
_refine_diff_density_max 0.300
_refine_diff_density_min -0.502
_refine_diff_density_rms 0.049
_refine_ls_extinction_method none
_refine_ls_goodness_of_fit_ref 1.113
_refine_ls_hydrogen_treatment constr
_refine_ls_matrix_type full
_refine_ls_number_parameters 327
_refine_ls_number_reflns 5282
_refine_ls_number_restraints 0
_refine_ls_restrained_S_all 1.113
_refine_ls_R_factor_all 0.0576
_refine_ls_R_factor_gt 0.0524
_refine_ls_shift/su_max 0.001
_refine_ls_shift/su_mean 0.000
_refine_ls_structure_factor_coef Fsqd
_refine_ls_weighting_details 'w=1/[\s^2^(Fo^2^)+(0.0408P)^2^+1.5711P] where P=(Fo^2^+2Fc^2^)/3'
_refine_ls_weighting_scheme calc
_refine_ls_wR_factor_gt 0.1141
_refine_ls_wR_factor_ref 0.1177
_reflns_Friedel_coverage 0.000
_reflns_number_gt 4881
_reflns_number_total 5282
_reflns_threshold_expression 'I > 2\s(I)'
_cod_data_source_file cs8b04590_si_005.cif
_cod_data_source_block mx7349
_cod_original_cell_volume 2337.9(12)
_cod_database_code 4514886
_shelx_shelxl_version_number 2016/6
_shelx_space_group_comment
;
The symmetry employed for this shelxl refinement is uniquely defined
by the following loop, which should always be used as a source of
symmetry information in preference to the above space-group names.
They are only intended as comments.
;
_shelx_estimated_absorpt_t_max 0.958
_shelx_estimated_absorpt_t_min 0.864
_olex2_refinement_description
;
1. Fixed Uiso
 At 1.2 times of:
  All C(H) groups, All C(H,H) groups, All N(H) groups
 At 1.5 times of:
  All C(H,H,H) groups
2.a Ternary CH refined with riding coordinates:
 C9(H9), C10(H10), C14(H14), C16(H16), C17(H17)
2.b Secondary CH2 refined with riding coordinates:
 C8(H8A,H8B), C11(H11A,H11B)
2.c Aromatic/amide H refined with riding coordinates:
 N1(H1), C2(H2), C3(H3), C5(H5), C6(H6), C12(H12), C21(H21), C22(H22),
 C23(H23), C24(H24), C25(H25)
2.d Idealised Me refined as rotating group:
 C19(H19A,H19B,H19C), C27(H27A,H27B,H27C)
;
_olex2_submission_special_instructions 'No special instructions were received'

loop_
_space_group_symop_operation_xyz
'x, y, z'
'-x, y+1/2, -z+1/2'
'-x, -y, -z'
'x, -y-1/2, z-1/2'

loop_
_atom_site_label
_atom_site_type_symbol
_atom_site_fract_x
_atom_site_fract_y
_atom_site_fract_z
_atom_site_U_iso_or_equiv
_atom_site_adp_type
_atom_site_occupancy
_atom_site_site_symmetry_order
_atom_site_calc_flag
_atom_site_refinement_flags_posn
Cl1 Cl -0.14641(9) 0.24495(2) 1.17797(5) 0.04434(16) Uani 1 1 d .
O1 O 0.5128(2) 0.33060(4) 0.69255(11) 0.0241(3) Uani 1 1 d .
O2 O 0.3349(2) 0.38886(4) 0.74565(11) 0.0256(3) Uani 1 1 d .
O3 O 0.4116(3) 0.41678(5) 0.92165(12) 0.0385(4) Uani 1 1 d .
O4 O 1.0856(3) 0.48557(5) 0.66331(14) 0.0487(4) Uani 1 1 d .
O5 O 0.9927(2) 0.48429(4) 0.84237(12) 0.0347(3) Uani 1 1 d .
O6 O 0.8842(2) 0.36141(5) 0.53358(13) 0.0351(3) Uani 1 1 d .
O7 O 0.5462(2) 0.34555(4) 0.44816(11) 0.0268(3) Uani 1 1 d .
N1 N 0.6583(3) 0.46158(6) 0.56118(14) 0.0375(4) Uani 1 1 d .
H1 H 0.703073 0.478187 0.510732 0.045 Uiso 1 1 calc R
C1 C 0.3438(3) 0.29356(6) 0.97121(15) 0.0245(4) Uani 1 1 d .
C2 C 0.2540(3) 0.25477(6) 0.94909(17) 0.0295(4) Uani 1 1 d .
H2 H 0.293042 0.238678 0.887762 0.035 Uiso 1 1 calc R
C3 C 0.1089(3) 0.23926(6) 1.01486(18) 0.0315(4) Uani 1 1 d .
H3 H 0.051611 0.212557 1.000255 0.038 Uiso 1 1 calc R
C4 C 0.0491(3) 0.26324(6) 1.10187(17) 0.0300(4) Uani 1 1 d .
C5 C 0.1371(3) 0.30129(6) 1.12786(17) 0.0307(4) Uani 1 1 d .
H5 H 0.097482 0.317139 1.189512 0.037 Uiso 1 1 calc R
C6 C 0.2848(3) 0.31616(6) 1.06254(16) 0.0274(4) Uani 1 1 d .
H6 H 0.347034 0.342326 1.080553 0.033 Uiso 1 1 calc R
C7 C 0.4861(3) 0.31175(5) 0.89529(16) 0.0249(4) Uani 1 1 d .
C8 C 0.4019(3) 0.30593(6) 0.76468(16) 0.0260(4) Uani 1 1 d .
H8A H 0.417372 0.276891 0.744268 0.031 Uiso 1 1 calc R
H8B H 0.246090 0.312739 0.747212 0.031 Uiso 1 1 calc R
C9 C 0.4133(3) 0.36751(5) 0.65286(15) 0.0222(4) Uani 1 1 d .
H9 H 0.289902 0.361997 0.586600 0.027 Uiso 1 1 calc R
C10 C 0.7167(3) 0.39929(6) 0.83303(15) 0.0254(4) Uani 1 1 d .
H10 H 0.794405 0.420126 0.888576 0.030 Uiso 1 1 calc R
C11 C 0.8112(3) 0.35669(6) 0.87778(17) 0.0287(4) Uani 1 1 d .
H11A H 0.838684 0.340593 0.809366 0.034 Uiso 1 1 calc R
H11B H 0.951489 0.360819 0.931576 0.034 Uiso 1 1 calc R
C12 C 0.6633(3) 0.33265(6) 0.94182(17) 0.0287(4) Uani 1 1 d .
H12 H 0.701148 0.332396 1.025534 0.034 Uiso 1 1 calc R
C13 C 0.4808(3) 0.40265(5) 0.83982(15) 0.0261(4) Uani 1 1 d .
C14 C 0.7548(3) 0.41063(5) 0.70939(15) 0.0229(4) Uani 1 1 d .
H14 H 0.901660 0.400942 0.700814 0.028 Uiso 1 1 calc R
C15 C 0.5853(3) 0.39263(5) 0.60653(14) 0.0208(3) Uani 1 1 d .
C16 C 0.4848(3) 0.43189(6) 0.53782(15) 0.0239(4) Uani 1 1 d .
H16 H 0.366818 0.441781 0.578116 0.029 Uiso 1 1 calc R
C17 C 0.7410(3) 0.45762(6) 0.68690(16) 0.0273(4) Uani 1 1 d .
H17 H 0.635044 0.469795 0.731797 0.033 Uiso 1 1 calc R
C18 C 0.6928(3) 0.36501(5) 0.52764(15) 0.0217(4) Uani 1 1 d .
C19 C 0.6318(4) 0.32108(7) 0.36351(18) 0.0355(5) Uani 1 1 d .
H19A H 0.515919 0.314646 0.296803 0.053 Uiso 1 1 calc GR
H19B H 0.691441 0.295719 0.401143 0.053 Uiso 1 1 calc GR
H19C H 0.746148 0.336244 0.335055 0.053 Uiso 1 1 calc GR
C20 C 0.3884(3) 0.42720(6) 0.40814(15) 0.0246(4) Uani 1 1 d .
C21 C 0.1734(3) 0.41603(6) 0.37536(17) 0.0323(4) Uani 1 1 d .
H21 H 0.087558 0.412521 0.434314 0.039 Uiso 1 1 calc R
C22 C 0.0819(3) 0.40990(7) 0.25770(18) 0.0341(4) Uani 1 1 d .
H22 H -0.064645 0.401540 0.236657 0.041 Uiso 1 1 calc R
C23 C 0.2041(4) 0.41596(6) 0.17085(17) 0.0325(4) Uani 1 1 d .
H23 H 0.141715 0.411934 0.090090 0.039 Uiso 1 1 calc R
C24 C 0.4170(3) 0.42788(6) 0.20249(17) 0.0330(4) Uani 1 1 d .
H24 H 0.501171 0.432158 0.143105 0.040 Uiso 1 1 calc R
C25 C 0.5094(3) 0.43367(6) 0.32030(16) 0.0284(4) Uani 1 1 d .
H25 H 0.655924 0.442078 0.341049 0.034 Uiso 1 1 calc R
C26 C 0.9584(3) 0.47767(6) 0.72545(17) 0.0309(4) Uani 1 1 d .
C27 C 1.1960(4) 0.50260(7) 0.8949(2) 0.0390(5) Uani 1 1 d .
H27A H 1.311188 0.491607 0.857248 0.059 Uiso 1 1 calc GR
H27B H 1.227678 0.496414 0.979553 0.059 Uiso 1 1 calc GR
H27C H 1.187318 0.532216 0.883608 0.059 Uiso 1 1 calc GR

loop_
_atom_site_aniso_label
_atom_site_aniso_U_11
_atom_site_aniso_U_22
_atom_site_aniso_U_33
_atom_site_aniso_U_23
_atom_site_aniso_U_13
_atom_site_aniso_U_12
Cl1 0.0341(3) 0.0562(4) 0.0459(3) 0.0143(3) 0.0156(2) -0.0030(2)
O1 0.0246(7) 0.0235(6) 0.0256(6) 0.0025(5) 0.0087(5) -0.0001(5)
O2 0.0251(7) 0.0314(7) 0.0222(6) 0.0018(5) 0.0094(5) 0.0044(5)
O3 0.0543(10) 0.0380(8) 0.0272(7) -0.0017(6) 0.0182(7) 0.0056(7)
O4 0.0526(10) 0.0587(11) 0.0402(9) -0.0086(8) 0.0223(8) -0.0216(9)
O5 0.0371(8) 0.0385(8) 0.0283(7) -0.0054(6) 0.0060(6) -0.0127(7)
O6 0.0215(7) 0.0488(9) 0.0368(8) -0.0123(6) 0.0101(6) -0.0022(6)
O7 0.0252(7) 0.0303(7) 0.0249(6) -0.0063(5) 0.0043(5) 0.0001(5)
N1 0.0501(11) 0.0373(9) 0.0231(8) 0.0072(7) 0.0013(7) -0.0167(8)
C1 0.0241(9) 0.0259(9) 0.0222(8) 0.0055(7) 0.0005(7) 0.0012(7)
C2 0.0340(11) 0.0278(9) 0.0267(9) 0.0008(7) 0.0051(8) -0.0016(8)
C3 0.0316(11) 0.0295(10) 0.0321(10) 0.0049(8) 0.0023(8) -0.0064(8)
C4 0.0241(10) 0.0379(11) 0.0279(9) 0.0112(8) 0.0041(8) 0.0007(8)
C5 0.0322(11) 0.0336(10) 0.0264(9) 0.0037(8) 0.0057(8) 0.0059(8)
C6 0.0299(10) 0.0258(9) 0.0252(9) 0.0024(7) 0.0018(7) 0.0000(8)
C7 0.0273(10) 0.0229(9) 0.0242(8) 0.0043(7) 0.0040(7) 0.0004(7)
C8 0.0279(10) 0.0265(9) 0.0244(9) 0.0015(7) 0.0074(7) -0.0057(8)
C9 0.0218(9) 0.0269(9) 0.0189(8) -0.0001(7) 0.0063(7) 0.0020(7)
C10 0.0298(10) 0.0264(9) 0.0188(8) 0.0003(7) 0.0012(7) -0.0043(8)
C11 0.0226(9) 0.0301(10) 0.0311(9) 0.0073(8) -0.0015(7) -0.0045(8)
C12 0.0290(10) 0.0282(9) 0.0262(9) 0.0068(7) -0.0015(7) -0.0005(8)
C13 0.0356(11) 0.0224(9) 0.0210(8) 0.0030(7) 0.0071(7) 0.0028(8)
C14 0.0242(9) 0.0241(9) 0.0210(8) -0.0007(7) 0.0056(7) -0.0019(7)
C15 0.0194(9) 0.0244(9) 0.0188(8) 0.0004(6) 0.0039(6) 0.0009(7)
C16 0.0250(9) 0.0260(9) 0.0215(8) 0.0026(7) 0.0067(7) 0.0024(7)
C17 0.0342(11) 0.0246(9) 0.0236(9) -0.0001(7) 0.0068(8) -0.0031(8)
C18 0.0222(9) 0.0236(8) 0.0202(8) 0.0015(6) 0.0059(7) -0.0020(7)
C19 0.0380(12) 0.0405(11) 0.0286(10) -0.0120(8) 0.0079(8) -0.0013(9)
C20 0.0260(9) 0.0248(9) 0.0233(8) 0.0038(7) 0.0054(7) 0.0048(7)
C21 0.0284(10) 0.0409(11) 0.0289(9) 0.0082(8) 0.0088(8) 0.0028(9)
C22 0.0263(10) 0.0387(11) 0.0353(10) 0.0029(9) 0.0006(8) -0.0023(9)
C23 0.0398(12) 0.0320(10) 0.0241(9) -0.0021(8) 0.0014(8) 0.0025(9)
C24 0.0372(11) 0.0390(11) 0.0245(9) -0.0005(8) 0.0102(8) -0.0027(9)
C25 0.0272(10) 0.0339(10) 0.0249(9) -0.0004(7) 0.0068(7) -0.0037(8)
C26 0.0408(12) 0.0239(9) 0.0297(9) -0.0021(7) 0.0108(8) -0.0037(8)
C27 0.0360(12) 0.0365(11) 0.0425(12) -0.0057(9) 0.0019(9) -0.0094(9)

loop_
_atom_type_symbol
_atom_type_description
_atom_type_scat_dispersion_real
_atom_type_scat_dispersion_imag
_atom_type_scat_source
C C 0.0033 0.0016 'International Tables Vol C Tables 4.2.6.8 and 6.1.1.4'
H H 0.0000 0.0000 'International Tables Vol C Tables 4.2.6.8 and 6.1.1.4'
Cl Cl 0.1484 0.1585 'International Tables Vol C Tables 4.2.6.8 and 6.1.1.4'
N N 0.0061 0.0033 'International Tables Vol C Tables 4.2.6.8 and 6.1.1.4'
O O 0.0106 0.0060 'International Tables Vol C Tables 4.2.6.8 and 6.1.1.4'

loop_
_geom_angle_atom_site_label_1
_geom_angle_atom_site_label_2
_geom_angle_atom_site_label_3
_geom_angle
C9 O1 C8 116.21(13)
C13 O2 C9 118.65(14)
C26 O5 C27 117.01(16)
C18 O7 C19 115.62(15)
C16 N1 H1 127.9
C16 N1 C17 104.14(14)
C17 N1 H1 127.9
C2 C1 C7 121.70(17)
C6 C1 C2 117.87(17)
C6 C1 C7 120.30(17)
C1 C2 H2 119.3
C3 C2 C1 121.32(18)
C3 C2 H2 119.3
C2 C3 H3 120.5
C4 C3 C2 118.93(18)
C4 C3 H3 120.5
C3 C4 Cl1 118.81(16)
C5 C4 Cl1 119.73(16)
C5 C4 C3 121.45(18)
C4 C5 H5 120.5
C4 C5 C6 118.94(18)
C6 C5 H5 120.5
C1 C6 H6 119.3
C5 C6 C1 121.43(18)
C5 C6 H6 119.3
C1 C7 C8 113.32(16)
C12 C7 C1 121.29(17)
C12 C7 C8 125.31(17)
O1 C8 C7 112.82(15)
O1 C8 H8A 109.0
O1 C8 H8B 109.0
C7 C8 H8A 109.0
C7 C8 H8B 109.0
H8A C8 H8B 107.8
O1 C9 O2 111.83(13)
O1 C9 H9 109.3
O1 C9 C15 106.02(14)
O2 C9 H9 109.3
O2 C9 C15 111.01(14)
C15 C9 H9 109.3
C11 C10 H10 106.7
C13 C10 H10 106.7
C13 C10 C11 111.48(15)
C13 C10 C14 110.82(15)
C14 C10 H10 106.7
C14 C10 C11 114.00(15)
C10 C11 H11A 108.9
C10 C11 H11B 108.9
H11A C11 H11B 107.7
C12 C11 C10 113.22(16)
C12 C11 H11A 108.9
C12 C11 H11B 108.9
C7 C12 C11 128.04(17)
C7 C12 H12 116.0
C11 C12 H12 116.0
O2 C13 C10 117.43(15)
O3 C13 O2 117.61(18)
O3 C13 C10 124.95(18)
C10 C14 H14 108.7
C10 C14 C15 114.36(15)
C10 C14 C17 112.34(14)
C15 C14 H14 108.7
C15 C14 C17 103.80(14)
C17 C14 H14 108.7
C9 C15 C14 111.57(14)
C9 C15 C16 111.65(14)
C14 C15 C16 103.13(14)
C18 C15 C9 107.95(14)
C18 C15 C14 111.16(14)
C18 C15 C16 111.41(13)
N1 C16 C15 103.63(15)
N1 C16 H16 107.1
N1 C16 C20 113.73(15)
C15 C16 H16 107.1
C20 C16 C15 117.54(15)
C20 C16 H16 107.1
N1 C17 C14 104.62(15)
N1 C17 H17 109.2
N1 C17 C26 113.17(16)
C14 C17 H17 109.2
C26 C17 C14 111.18(16)
C26 C17 H17 109.2
O6 C18 O7 123.44(16)
O6 C18 C15 125.12(16)
O7 C18 C15 111.42(14)
O7 C19 H19A 109.5
O7 C19 H19B 109.5
O7 C19 H19C 109.5
H19A C19 H19B 109.5
H19A C19 H19C 109.5
H19B C19 H19C 109.5
C21 C20 C16 119.32(16)
C21 C20 C25 118.74(17)
C25 C20 C16 121.94(17)
C20 C21 H21 119.5
C20 C21 C22 120.90(18)
C22 C21 H21 119.5
C21 C22 H22 120.0
C23 C22 C21 120.0(2)
C23 C22 H22 120.0
C22 C23 H23 120.3
C24 C23 C22 119.49(18)
C24 C23 H23 120.3
C23 C24 H24 119.7
C23 C24 C25 120.58(18)
C25 C24 H24 119.7
C20 C25 H25 119.9
C24 C25 C20 120.25(19)
C24 C25 H25 119.9
O4 C26 O5 124.4(2)
O4 C26 C17 126.07(19)
O5 C26 C17 109.55(16)
O5 C27 H27A 109.5
O5 C27 H27B 109.5
O5 C27 H27C 109.5
H27A C27 H27B 109.5
H27A C27 H27C 109.5
H27B C27 H27C 109.5

loop_
_geom_bond_atom_site_label_1
_geom_bond_atom_site_label_2
_geom_bond_distance
Cl1 C4 1.744(2)
O1 C8 1.430(2)
O1 C9 1.400(2)
O2 C9 1.439(2)
O2 C13 1.363(2)
O3 C13 1.202(2)
O4 C26 1.197(2)
O5 C26 1.342(2)
O5 C27 1.442(3)
O6 C18 1.200(2)
O7 C18 1.336(2)
O7 C19 1.442(2)
N1 H1 0.8800
N1 C16 1.451(3)
N1 C17 1.452(2)
C1 C2 1.396(3)
C1 C6 1.392(3)
C1 C7 1.488(2)
C2 H2 0.9500
C2 C3 1.387(3)
C3 H3 0.9500
C3 C4 1.380(3)
C4 C5 1.376(3)
C5 H5 0.9500
C5 C6 1.388(3)
C6 H6 0.9500
C7 C8 1.513(2)
C7 C12 1.334(3)
C8 H8A 0.9900
C8 H8B 0.9900
C9 H9 1.0000
C9 C15 1.533(2)
C10 H10 1.0000
C10 C11 1.568(3)
C10 C13 1.506(3)
C10 C14 1.533(2)
C11 H11A 0.9900
C11 H11B 0.9900
C11 C12 1.513(3)
C12 H12 0.9500
C14 H14 1.0000
C14 C15 1.557(2)
C14 C17 1.562(3)
C15 C16 1.581(2)
C15 C18 1.527(2)
C16 H16 1.0000
C16 C20 1.513(2)
C17 H17 1.0000
C17 C26 1.509(3)
C19 H19A 0.9800
C19 H19B 0.9800
C19 H19C 0.9800
C20 C21 1.386(3)
C20 C25 1.391(2)
C21 H21 0.9500
C21 C22 1.386(3)
C22 H22 0.9500
C22 C23 1.385(3)
C23 H23 0.9500
C23 C24 1.380(3)
C24 H24 0.9500
C24 C25 1.388(3)
C25 H25 0.9500
C27 H27A 0.9800
C27 H27B 0.9800
C27 H27C 0.9800

loop_
_geom_torsion_atom_site_label_1
_geom_torsion_atom_site_label_2
_geom_torsion_atom_site_label_3
_geom_torsion_atom_site_label_4
_geom_torsion
Cl1 C4 C5 C6 -176.94(15)
O1 C9 C15 C14 -75.44(17)
O1 C9 C15 C16 169.75(13)
O1 C9 C15 C18 46.97(17)
O2 C9 C15 C14 46.22(19)
O2 C9 C15 C16 -68.59(18)
O2 C9 C15 C18 168.63(14)
N1 C16 C20 C21 -150.54(18)
N1 C16 C20 C25 29.6(3)
N1 C17 C26 O4 -21.5(3)
N1 C17 C26 O5 160.54(17)
C1 C2 C3 C4 1.6(3)
C1 C7 C8 O1 167.45(15)
C1 C7 C12 C11 -172.91(18)
C2 C1 C6 C5 -1.7(3)
C2 C1 C7 C8 44.2(2)
C2 C1 C7 C12 -139.0(2)
C2 C3 C4 Cl1 175.93(15)
C2 C3 C4 C5 -2.8(3)
C3 C4 C5 C6 1.8(3)
C4 C5 C6 C1 0.5(3)
C6 C1 C2 C3 0.7(3)
C6 C1 C7 C8 -131.57(18)
C6 C1 C7 C12 45.3(3)
C7 C1 C2 C3 -175.17(18)
C7 C1 C6 C5 174.18(17)
C8 O1 C9 O2 44.7(2)
C8 O1 C9 C15 165.83(14)
C8 C7 C12 C11 3.5(3)
C9 O1 C8 C7 -96.81(18)
C9 O2 C13 O3 -172.79(16)
C9 O2 C13 C10 7.6(2)
C9 C15 C16 N1 147.89(14)
C9 C15 C16 C20 -85.71(18)
C9 C15 C18 O6 -131.59(19)
C9 C15 C18 O7 49.65(18)
C10 C11 C12 C7 77.6(3)
C10 C14 C15 C9 0.7(2)
C10 C14 C15 C16 120.66(16)
C10 C14 C15 C18 -119.85(16)
C10 C14 C17 N1 -148.59(16)
C10 C14 C17 C26 88.91(19)
C11 C10 C13 O2 -87.00(19)
C11 C10 C13 O3 93.5(2)
C11 C10 C14 C15 83.79(19)
C11 C10 C14 C17 -158.24(16)
C12 C7 C8 O1 -9.2(3)
C13 O2 C9 O1 64.81(19)
C13 O2 C9 C15 -53.4(2)
C13 C10 C11 C12 -12.8(2)
C13 C10 C14 C15 -43.0(2)
C13 C10 C14 C17 75.02(19)
C14 C10 C11 C12 -139.17(17)
C14 C10 C13 O2 41.1(2)
C14 C10 C13 O3 -138.42(19)
C14 C15 C16 N1 27.98(16)
C14 C15 C16 C20 154.38(15)
C14 C15 C18 O6 -8.9(2)
C14 C15 C18 O7 172.31(14)
C14 C17 C26 O4 95.9(2)
C14 C17 C26 O5 -82.05(19)
C15 C14 C17 N1 -24.53(19)
C15 C14 C17 C26 -147.02(15)
C15 C16 C20 C21 88.2(2)
C15 C16 C20 C25 -91.6(2)
C16 N1 C17 C14 43.9(2)
C16 N1 C17 C26 165.08(16)
C16 C15 C18 O6 105.5(2)
C16 C15 C18 O7 -73.27(18)
C16 C20 C21 C22 -177.47(18)
C16 C20 C25 C24 178.06(18)
C17 N1 C16 C15 -44.96(18)
C17 N1 C16 C20 -173.73(16)
C17 C14 C15 C9 -122.04(15)
C17 C14 C15 C16 -2.08(16)
C17 C14 C15 C18 117.41(15)
C18 C15 C16 N1 -91.33(17)
C18 C15 C16 C20 35.1(2)
C19 O7 C18 O6 -3.4(3)
C19 O7 C18 C15 175.43(15)
C20 C21 C22 C23 -1.7(3)
C21 C20 C25 C24 -1.8(3)
C21 C22 C23 C24 0.4(3)
C22 C23 C24 C25 0.2(3)
C23 C24 C25 C20 0.5(3)
C25 C20 C21 C22 2.4(3)
C27 O5 C26 O4 0.7(3)
C27 O5 C26 C17 178.74(17)
